data_4003006
loop_
_publ_author_name
'M\;aczka, Miros\/law'
'Ptak, Maciej'
'G\;agor, Anna'
'Stefa\'nska, Dagmara'
'Sieradzki, Adam'

_publ_section_title
;
 Layered Lead Iodide of [Methylhydrazinium]2PbI4 with a Reduced Band Gap:
 Thermochromic Luminescence and Switchable Dielectric Properties Triggered
 by Structural Phase Transitions
;
_journal_issue 20
_journal_name_full 'Chemistry of Materials'
_journal_page_first 8563
_journal_paper_doi 10.1021/acs.chemmater.9b03775
_journal_volume 31
_journal_year 2019
_chemical_formula_sum 'C2 H14 I4 N4 Pb'
_chemical_formula_weight 808.96
_space_group_crystal_system orthorhombic
_space_group_IT_number 56
_space_group_name_Hall '-P 2ab 2ac'
_space_group_name_H-M_alt 'P c c n'
_symmetry_space_group_name_Hall '-P 2ab 2ac'
_symmetry_space_group_name_H-M 'P c c n'
_atom_sites_solution_hydrogens mixed
_audit_creation_method SHELXL-2018/3
_cell_angle_alpha 90
_cell_angle_beta 90
_cell_angle_gamma 90
_cell_formula_units_Z 12
_cell_length_a 18.6809(9)
_cell_length_b 19.188(3)
_cell_length_c 12.7644(6)
_cell_measurement_reflns_used 3919
_cell_measurement_temperature 280.00(10)
_cell_measurement_theta_max 29.4880
_cell_measurement_theta_min 3.1920
_cell_volume 4575.4(8)
_computing_cell_refinement 'CrysAlisPro 1.171.38.43 (Rigaku OD, 2015)'
_computing_data_collection 'CrysAlisPro 1.171.38.43 (Rigaku OD, 2015)'
_computing_data_reduction 'CrysAlisPro 1.171.38.43 (Rigaku OD, 2015)'
_computing_structure_refinement 'SHELXL-2018/3 (Sheldrick, 2018)'
_diffrn_ambient_environment air
_diffrn_ambient_temperature 280.00(10)
_diffrn_detector 'CCD plate'
_diffrn_detector_area_resol_mean 10.6249
_diffrn_detector_type Atlas
_diffrn_measured_fraction_theta_full 0.998
_diffrn_measured_fraction_theta_max 0.998
_diffrn_measurement_device 'four-circle diffractometer'
_diffrn_measurement_device_type 'Xcalibur, Atlas'
_diffrn_radiation_monochromator graphite
_diffrn_radiation_probe x-ray
_diffrn_radiation_type 'Mo K\a'
_diffrn_radiation_wavelength 0.71073
_diffrn_reflns_av_R_equivalents 0.0410
_diffrn_reflns_av_unetI/netI 0.0346
_diffrn_reflns_Laue_measured_fraction_full 0.998
_diffrn_reflns_Laue_measured_fraction_max 0.998
_diffrn_reflns_limit_h_max 20
_diffrn_reflns_limit_h_min -22
_diffrn_reflns_limit_k_max 23
_diffrn_reflns_limit_k_min -20
_diffrn_reflns_limit_l_max 10
_diffrn_reflns_limit_l_min -15
_diffrn_reflns_number 20118
_diffrn_reflns_point_group_measured_fraction_full 0.998
_diffrn_reflns_point_group_measured_fraction_max 0.998
_diffrn_reflns_theta_full 25.242
_diffrn_reflns_theta_max 25.681
_diffrn_reflns_theta_min 2.871
_diffrn_source 'fine-focus sealed X-ray tube'
_diffrn_source_type 'Enhance (Mo) X-ray Source'
_exptl_absorpt_coefficient_mu 19.122
_exptl_absorpt_correction_T_max 1.00000
_exptl_absorpt_correction_T_min 0.10005
_exptl_absorpt_correction_type multi-scan
_exptl_absorpt_process_details
;
CrysAlisPro 1.171.38.43 (Rigaku Oxford Diffraction, 2015)
Empirical absorption correction using spherical harmonics,
 implemented in SCALE3 ABSPACK scaling algorithm.
;
_exptl_crystal_colour orange
_exptl_crystal_density_diffrn 3.523
_exptl_crystal_description plate
_exptl_crystal_F_000 4176
_exptl_crystal_size_max 0.293
_exptl_crystal_size_mid 0.129
_exptl_crystal_size_min 0.052
_refine_diff_density_max 1.539
_refine_diff_density_min -1.476
_refine_diff_density_rms 0.313
_refine_ls_extinction_method none
_refine_ls_goodness_of_fit_ref 1.129
_refine_ls_hydrogen_treatment mixed
_refine_ls_matrix_type full
_refine_ls_number_parameters 157
_refine_ls_number_reflns 4338
_refine_ls_number_restraints 4
_refine_ls_restrained_S_all 1.129
_refine_ls_R_factor_all 0.0787
_refine_ls_R_factor_gt 0.0437
_refine_ls_shift/su_max 0.001
_refine_ls_shift/su_mean 0.000
_refine_ls_structure_factor_coef Fsqd
_refine_ls_weighting_details 'w=1/[\s^2^(Fo^2^)+(0.0330P)^2^] where P=(Fo^2^+2Fc^2^)/3'
_refine_ls_weighting_scheme calc
_refine_ls_wR_factor_gt 0.0920
_refine_ls_wR_factor_ref 0.1075
_reflns_Friedel_coverage 0.000
_reflns_number_gt 2755
_reflns_number_total 4338
_reflns_threshold_expression 'I > 2\s(I)'
_cod_data_source_file cm9b03775_si_003.cif
_cod_data_source_block Phase_III
_cod_original_cell_volume 4575.3(8)
_cod_database_code 4003006
_shelx_shelxl_version_number 2018/3
_shelx_space_group_comment
;
The symmetry employed for this shelxl refinement is uniquely defined
by the following loop, which should always be used as a source of
symmetry information in preference to the above space-group names.
They are only intended as comments.
;
_oxdiff_exptl_absorpt_empirical_full_min 0.610
_oxdiff_exptl_absorpt_empirical_full_max 6.507
_oxdiff_exptl_absorpt_empirical_details
;
Empirical correction (ABSPACK) includes:
- Absorption correction using spherical harmonics
- Frame scaling
;

loop_
_space_group_symop_operation_xyz
'x, y, z'
'-x+1/2, -y+1/2, z'
'-x, y+1/2, -z+1/2'
'x+1/2, -y, -z+1/2'
'-x, -y, -z'
'x-1/2, y-1/2, -z'
'x, -y-1/2, z-1/2'
'-x-1/2, y, z-1/2'

loop_
_atom_site_label
_atom_site_type_symbol
_atom_site_fract_x
_atom_site_fract_y
_atom_site_fract_z
_atom_site_U_iso_or_equiv
_atom_site_adp_type
_atom_site_occupancy
_atom_site_site_symmetry_order
_atom_site_calc_flag
_atom_site_refinement_flags_posn
_atom_site_refinement_flags_adp
_atom_site_refinement_flags_occupancy
_atom_site_disorder_assembly
_atom_site_disorder_group
Pb1 Pb 0.250000 0.250000 0.45032(4) 0.02863(18) Uani 1 2 d S T P . .
Pb2 Pb 0.25261(2) 0.58163(2) 0.46089(3) 0.02992(15) Uani 1 1 d . . . . .
I1 I 0.250000 0.750000 0.43749(8) 0.0438(3) Uani 1 2 d S T P . .
I2 I 0.25772(5) 0.41624(3) 0.43835(7) 0.0481(3) Uani 1 1 d . . . . .
I3 I 0.23035(6) 0.58128(3) 0.70906(5) 0.0579(3) Uani 1 1 d . . . . .
I4 I 0.41989(5) 0.58869(3) 0.48069(6) 0.0492(2) Uani 1 1 d . . . . .
I5 I 0.07932(5) 0.25267(3) 0.44053(6) 0.0483(2) Uani 1 1 d . . . . .
I6 I 0.07995(5) 0.57470(3) 0.43863(6) 0.0504(2) Uani 1 1 d . . . . .
I7 I 0.250000 0.250000 0.70130(7) 0.0644(5) Uani 1 2 d S T P . .
N1 N 0.4585(9) 0.7560(5) 0.3288(9) 0.097(5) Uani 1 1 d . . . . .
H1 H 0.435610 0.792739 0.348089 0.117 Uiso 1 1 d . U . . .
H2 H 0.497272 0.756683 0.298535 0.117 Uiso 1 1 d . U . . .
N2 N 0.4154(7) 0.7160(5) 0.2692(8) 0.075(4) Uani 1 1 d . . . . .
H3 H 0.381989 0.697199 0.310068 0.090 Uiso 1 1 calc R U . . .
H4 H 0.441171 0.681358 0.242329 0.090 Uiso 1 1 calc R U . . .
C1 C 0.3798(10) 0.7532(5) 0.1830(10) 0.083(5) Uani 1 1 d . . . . .
H5 H 0.368452 0.720864 0.128024 0.124 Uiso 1 1 calc R U . . .
H6 H 0.411165 0.788631 0.156282 0.124 Uiso 1 1 calc R U . . .
H7 H 0.336574 0.774347 0.208295 0.124 Uiso 1 1 calc R U . . .
N31 N 0.5050(6) 0.5902(3) 0.20660(10) 0.077(5) Uani 0.72(2) 1 d D . P A 1
H8 H 0.486117 0.548897 0.211949 0.092 Uiso 0.7179 1 d D U P A 1
H9 H 0.510513 0.606772 0.143739 0.092 Uiso 0.7179 1 d D U P A 1
N41 N 0.5768(11) 0.5843(8) 0.2017(13) 0.076(7) Uiso 0.72(2) 1 d . . P A 1
H10 H 0.594321 0.620036 0.165311 0.091 Uiso 0.72(2) 1 calc R U P A 1
H11 H 0.587996 0.545358 0.167665 0.091 Uiso 0.72(2) 1 calc R U P A 1
C21 C 0.6110(10) 0.5831(6) 0.3063(11) 0.087(6) Uani 0.72(2) 1 d . . P A 1
H12 H 0.597007 0.541473 0.342710 0.131 Uiso 0.72(2) 1 calc R U P A 1
H13 H 0.596121 0.623148 0.345601 0.131 Uiso 0.72(2) 1 calc R U P A 1
H14 H 0.662113 0.583703 0.298271 0.131 Uiso 0.72(2) 1 calc R U P A 1
N32 N 0.5050(6) 0.5902(3) 0.20660(10) 0.077(5) Uani 0.28(2) 1 d D . P A 2
N42 N 0.5520(15) 0.5465(13) 0.260(3) 0.064(14) Uiso 0.28(2) 1 d D . P A 2
H42A H 0.568863 0.514692 0.215762 0.077 Uiso 0.28(2) 1 calc R U P A 2
H42B H 0.528090 0.524267 0.310215 0.077 Uiso 0.28(2) 1 calc R U P A 2
C22 C 0.6110(10) 0.5831(6) 0.3063(11) 0.087(6) Uani 0.28(2) 1 d D . P A 2
H22A H 0.650086 0.584643 0.257450 0.131 Uiso 0.28(2) 1 calc R U P A 2
H22B H 0.625949 0.559309 0.368742 0.131 Uiso 0.28(2) 1 calc R U P A 2
H22C H 0.596549 0.629668 0.323508 0.131 Uiso 0.28(2) 1 calc R U P A 2
N5 N 0.4478(7) 0.4400(6) 0.3089(8) 0.073(3) Uani 1 1 d . . . . .
H20 H 0.408188 0.454621 0.337389 0.087 Uiso 1 1 d . U . . .
N6 N 0.4287(7) 0.3830(5) 0.2450(8) 0.075(4) Uani 1 1 d . . . . .
H22 H 0.407500 0.350779 0.284243 0.090 Uiso 1 1 calc R U . . .
H23 H 0.468284 0.364316 0.218149 0.090 Uiso 1 1 calc R U . . .
C3 C 0.3806(8) 0.4027(5) 0.1593(10) 0.066(4) Uani 1 1 d . . . . .
H24 H 0.402344 0.438978 0.118370 0.098 Uiso 1 1 calc R U . . .
H25 H 0.336144 0.419158 0.187721 0.098 Uiso 1 1 calc R U . . .
H26 H 0.371836 0.362888 0.115608 0.098 Uiso 1 1 calc R U . . .

loop_
_atom_site_aniso_label
_atom_site_aniso_U_11
_atom_site_aniso_U_22
_atom_site_aniso_U_33
_atom_site_aniso_U_23
_atom_site_aniso_U_13
_atom_site_aniso_U_12
Pb1 0.0345(5) 0.0255(3) 0.0258(3) 0.000 0.000 0.0002(2)
Pb2 0.0352(3) 0.0261(2) 0.0285(2) -0.00003(13) -0.00070(17) 0.00001(17)
I1 0.0613(10) 0.0232(5) 0.0470(5) 0.000 0.000 0.0010(4)
I2 0.0663(8) 0.0213(4) 0.0569(5) -0.0002(3) 0.0058(4) -0.0004(3)
I3 0.0953(9) 0.0557(5) 0.0226(4) -0.0015(3) -0.0004(4) -0.0016(5)
I4 0.0367(6) 0.0544(4) 0.0564(5) -0.0016(3) -0.0061(4) 0.0009(4)
I5 0.0340(6) 0.0529(4) 0.0581(5) -0.0062(3) 0.0018(4) -0.0008(4)
I6 0.0362(6) 0.0554(4) 0.0595(5) -0.0021(3) -0.0014(4) 0.0000(4)
I7 0.1129(15) 0.0599(7) 0.0203(5) 0.000 0.000 0.0157(7)
N1 0.141(16) 0.079(8) 0.072(8) -0.013(6) -0.020(9) -0.033(8)
N2 0.056(10) 0.086(8) 0.082(8) 0.017(6) -0.005(7) 0.004(7)
C1 0.091(17) 0.094(10) 0.063(8) 0.031(7) -0.006(9) 0.008(9)
N31 0.137(15) 0.051(6) 0.041(6) -0.005(4) -0.024(7) 0.011(7)
C21 0.102(18) 0.075(9) 0.084(11) 0.002(7) 0.010(10) -0.008(9)
N32 0.137(15) 0.051(6) 0.041(6) -0.005(4) -0.024(7) 0.011(7)
C22 0.102(18) 0.075(9) 0.084(11) 0.002(7) 0.010(10) -0.008(9)
N5 0.054(10) 0.114(8) 0.051(6) -0.016(6) -0.005(6) -0.020(7)
N6 0.097(12) 0.068(6) 0.060(6) 0.020(6) 0.018(7) 0.029(7)
C3 0.056(12) 0.068(7) 0.073(9) 0.003(6) -0.014(8) -0.017(7)

loop_
_atom_type_symbol
_atom_type_description
_atom_type_scat_dispersion_real
_atom_type_scat_dispersion_imag
_atom_type_scat_source
C C 0.0033 0.0016 'International Tables Vol C Tables 4.2.6.8 and 6.1.1.4'
H H 0.0000 0.0000 'International Tables Vol C Tables 4.2.6.8 and 6.1.1.4'
N N 0.0061 0.0033 'International Tables Vol C Tables 4.2.6.8 and 6.1.1.4'
I I -0.4742 1.8119 'International Tables Vol C Tables 4.2.6.8 and 6.1.1.4'
Pb Pb -3.3944 10.1111 'International Tables Vol C Tables 4.2.6.8 and 6.1.1.4'

loop_
_geom_angle_atom_site_label_1
_geom_angle_atom_site_label_2
_geom_angle_atom_site_label_3
_geom_angle
_geom_angle_site_symmetry_1
_geom_angle_site_symmetry_3
I7 Pb1 I5 87.757(16) 7_565 .
I7 Pb1 I5 87.757(16) 7_565 2
I5 Pb1 I5 175.51(3) . 2
I7 Pb1 I2 87.262(17) 7_565 .
I5 Pb1 I2 91.558(18) . .
I5 Pb1 I2 88.228(18) 2 .
I7 Pb1 I2 87.261(17) 7_565 2
I5 Pb1 I2 88.227(18) . 2
I5 Pb1 I2 91.559(18) 2 2
I2 Pb1 I2 174.52(3) . 2
I7 Pb1 I7 180.0 7_565 .
I5 Pb1 I7 92.243(16) . .
I5 Pb1 I7 92.243(16) 2 .
I2 Pb1 I7 92.738(17) . .
I2 Pb1 I7 92.739(17) 2 .
I4 Pb2 I2 91.17(2) . .
I4 Pb2 I3 92.86(3) . .
I2 Pb2 I3 95.24(2) . .
I4 Pb2 I3 88.97(3) . 8_655
I2 Pb2 I3 84.56(2) . 8_655
I3 Pb2 I3 178.164(15) . 8_655
I4 Pb2 I6 179.57(2) . .
I2 Pb2 I6 88.91(2) . .
I3 Pb2 I6 87.55(3) . .
I3 Pb2 I6 90.62(2) 8_655 .
I4 Pb2 I1 88.818(15) . .
I2 Pb2 I1 169.50(3) . .
I3 Pb2 I1 95.25(2) . .
I3 Pb2 I1 84.95(2) 8_655 .
I6 Pb2 I1 91.022(15) . .
Pb2 I1 Pb2 169.43(4) 2_565 .
Pb2 I2 Pb1 170.99(3) . .
Pb2 I3 Pb2 166.87(4) . 8_656
Pb1 I7 Pb1 180.0 7_566 .
N2 N1 H1 109.2 . .
N2 N1 H2 105.7 . .
H1 N1 H2 124.1 . .
N1 N2 C1 114.6(10) . .
N1 N2 H3 108.6 . .
C1 N2 H3 108.6 . .
N1 N2 H4 108.6 . .
C1 N2 H4 108.6 . .
H3 N2 H4 107.6 . .
N2 C1 H5 109.5 . .
N2 C1 H6 109.5 . .
H5 C1 H6 109.5 . .
N2 C1 H7 109.5 . .
H5 C1 H7 109.5 . .
H6 C1 H7 109.5 . .
N41 N31 H8 109.4 . .
N41 N31 H9 82.5 . .
H8 N31 H9 117.0 . .
N31 N41 C21 112.9(14) . .
N31 N41 H9 34.9 . .
C21 N41 H9 143.4 . .
N31 N41 H10 109.0 . .
C21 N41 H10 109.0 . .
H9 N41 H10 79.9 . .
N31 N41 H11 109.0 . .
C21 N41 H11 109.0 . .
H9 N41 H11 101.1 . .
H10 N41 H11 107.8 . .
N41 C21 H12 109.5 . .
N41 C21 H13 109.5 . .
H12 C21 H13 109.5 . .
N41 C21 H14 109.5 . .
H12 C21 H14 109.5 . .
H13 C21 H14 109.5 . .
N32 N42 C22 113.1(19) . .
N32 N42 H42A 109.0 . .
C22 N42 H42A 109.0 . .
N32 N42 H42B 109.0 . .
C22 N42 H42B 109.0 . .
H42A N42 H42B 107.8 . .
N42 C22 H22A 109.5 . .
N42 C22 H22B 109.5 . .
H22A C22 H22B 109.5 . .
N42 C22 H22C 109.5 . .
H22A C22 H22C 109.5 . .
H22B C22 H22C 109.5 . .
N6 N5 H20 106.0 . .
N5 N6 C3 112.8(9) . .
N5 N6 H22 109.0 . .
C3 N6 H22 109.0 . .
N5 N6 H23 109.0 . .
C3 N6 H23 109.0 . .
H22 N6 H23 107.8 . .
N6 C3 H24 109.5 . .
N6 C3 H25 109.5 . .
H24 C3 H25 109.5 . .
N6 C3 H26 109.5 . .
H24 C3 H26 109.5 . .
H25 C3 H26 109.5 . .

loop_
_geom_bond_atom_site_label_1
_geom_bond_atom_site_label_2
_geom_bond_distance
_geom_bond_site_symmetry_2
Pb1 I7 3.1785(10) 7_565
Pb1 I5 3.1914(10) .
Pb1 I5 3.1914(10) 2
Pb1 I2 3.1966(7) .
Pb1 I2 3.1966(7) 2
Pb1 I7 3.2037(10) .
Pb2 I4 3.1382(10) .
Pb2 I2 3.1879(8) .
Pb2 I3 3.1948(7) .
Pb2 I3 3.2303(7) 8_655
Pb2 I6 3.2405(10) .
Pb2 I1 3.2448(6) .
N1 N2 1.348(14) .
N1 H1 0.8607 .
N1 H2 0.8204 .
N2 C1 1.470(15) .
N2 H3 0.8900 .
N2 H4 0.8900 .
C1 H5 0.9600 .
C1 H6 0.9600 .
C1 H7 0.9600 .
N31 N41 1.35(2) .
N31 H8 0.8697 .
N31 H9 0.8694 .
N41 C21 1.48(2) .
N41 H10 0.8900 .
N41 H11 0.8900 .
C21 H12 0.9600 .
C21 H13 0.9600 .
C21 H14 0.9600 .
N32 N42 1.392(18) .
N42 C22 1.433(18) .
N42 H42A 0.8900 .
N42 H42B 0.8900 .
C22 H22A 0.9600 .
C22 H22B 0.9600 .
C22 H22C 0.9600 .
N5 N6 1.410(13) .
N5 H20 0.8709 .
N6 C3 1.465(15) .
N6 H22 0.8900 .
N6 H23 0.8900 .
C3 H24 0.9600 .
C3 H25 0.9600 .
C3 H26 0.9600 .

loop_
_geom_hbond_atom_site_label_D
_geom_hbond_atom_site_label_H
_geom_hbond_atom_site_label_A
_geom_hbond_distance_DH
_geom_hbond_distance_HA
_geom_hbond_distance_DA
_geom_hbond_angle_DHA
_geom_hbond_site_symmetry_A
_geom_hbond_publ_flag
N1 H1 I6 0.86 2.81 3.610(10) 155.6 2_565 yes
N2 H4 N31 0.89 2.17 3.045(15) 169.4 . yes
N31 H8 N5 0.87 2.53 3.339(11) 154.8 . yes
N41 H10 I5 0.89 2.81 3.617(16) 152.3 4_565 yes
N41 H11a I6 0.89 2.68 3.539(14) 163.2 4_565 yes
N6 H22 I5 0.89 2.82 3.610(9) 148.0 2 yes
N6 H23 N1 0.89 2.56 3.356(16) 149.5 3_645 yes
